data_4135185
loop_
_publ_author_name
'Yan, Yong'
'Carrington, Elliot J.'
'P\'etuya, R\'emi'
'Whitehead, George F. S.'
'Verma, Ajay'
'Hylton, Rebecca K.'
'Tang, Chiu C.'
'Berry, Neil G.'
'Darling, George R.'
'Dyer, Matthew S.'
'Antypov, Dmytro'
'Katsoulidis, Alexandros P.'
'Rosseinsky, Matthew J.'

_publ_section_title
;
 Amino Acid Residues Determine the Response of Flexible Metal-Organic
 Frameworks to Guests.
;
_journal_name_full 'Journal of the American Chemical Society'
_journal_paper_doi 10.1021/jacs.0c03853
_journal_year 2020
_chemical_absolute_configuration syn
_chemical_formula_moiety '0.06(C126 H126 N54 O54 Zn18), 0.72(C2 H3 F3 O)'
_chemical_formula_sum 'C8.44 H9.16 F2.16 N3 O3.72 Zn'
_chemical_formula_weight 318.45
_space_group_crystal_system trigonal
_space_group_IT_number 146
_space_group_name_Hall 'R 3'
_space_group_name_H-M_alt 'R 3 :H'
_atom_sites_solution_hydrogens geom
_atom_sites_solution_primary dual
_audit_creation_date 2019-08-13
_audit_creation_method
;
Olex2 1.2
(compiled 2018.05.29 svn.r3508 for OlexSys, GUI svn.r5506)
;
_cell_angle_alpha 90
_cell_angle_beta 90
_cell_angle_gamma 120
_cell_formula_units_Z 18
_cell_length_a 28.2675(5)
_cell_length_b 28.2675(5)
_cell_length_c 10.1239(2)
_cell_measurement_reflns_used 22334
_cell_measurement_temperature 100
_cell_measurement_theta_max 27.4910
_cell_measurement_theta_min 2.1510
_cell_volume 7005.7(2)
_computing_cell_refinement 'CrysAlisPro 1.171.38.46 (Rigaku OD, 2015)'
_computing_data_collection 'CrysAlisPro 1.171.38.46 (Rigaku OD, 2015)'
_computing_data_reduction 'CrysAlisPro 1.171.38.46 (Rigaku OD, 2015)'
_computing_molecular_graphics 'Olex2 (Dolomanov et al., 2009)'
_computing_publication_material 'Olex2 (Dolomanov et al., 2009)'
_computing_structure_refinement 'ShelXL (Sheldrick, 2015)'
_computing_structure_solution 'ShelXT (Sheldrick, 2015)'
_diffrn_ambient_temperature 100
_diffrn_detector 'CCD plate'
_diffrn_measured_fraction_theta_full 1.000
_diffrn_measured_fraction_theta_max 1.000
_diffrn_measurement_details
;
List of Runs (angles in degrees, time in seconds):

  # Type    Start    End  Width  t~exp~   \w     \q     \k     \f   Frames
--------------------------------------------------------------------------
  1  \w   -110.00  15.00   1.00   25.00    --  -20.00 -68.00   0.00  125
  2  \w   -110.00  15.00   1.00   25.00    --  -20.00 -68.00 120.00  125
  3  \w   -110.00  15.00   1.00   25.00    --  -20.00 -68.00 240.00  125
  4  \w   -110.00  15.00   1.00   25.00    --  -20.00 -30.00  90.00  125
  5  \w    -50.00  70.00   1.00   25.00    --  -20.00  68.00   0.00  120
  6  \w    -50.00  70.00   1.00   25.00    --  -20.00  68.00 120.00  120
  7  \w    -50.00  70.00   1.00   25.00    --  -20.00  68.00 240.00  120
  8  \w    -50.00 -13.00   1.00   25.00    --  -20.00  30.00 -90.00   37
;
_diffrn_measurement_device 'abstract diffractometer'
_diffrn_measurement_device_type 'Rigaku Mo Rotating Anode Source With Saturn Detector'
_diffrn_measurement_method '\w scans'
_diffrn_orient_matrix_type 'CrysAlisPro convention (1999,Acta A55,543-557)'
_diffrn_orient_matrix_UB_11 0.0164940000
_diffrn_orient_matrix_UB_12 0.0288698000
_diffrn_orient_matrix_UB_13 0.0008702000
_diffrn_orient_matrix_UB_21 0.0224607000
_diffrn_orient_matrix_UB_22 -0.0023840000
_diffrn_orient_matrix_UB_23 0.0227100000
_diffrn_orient_matrix_UB_31 0.0079173000
_diffrn_orient_matrix_UB_32 -0.0004384000
_diffrn_orient_matrix_UB_33 -0.0662576000
_diffrn_radiation_monochromator graphite
_diffrn_radiation_probe x-ray
_diffrn_radiation_type MoK\a
_diffrn_radiation_wavelength 0.71073
_diffrn_reflns_av_R_equivalents 0.0581
_diffrn_reflns_av_unetI/netI 0.0372
_diffrn_reflns_Laue_measured_fraction_full 1.000
_diffrn_reflns_Laue_measured_fraction_max 1.000
_diffrn_reflns_limit_h_max 36
_diffrn_reflns_limit_h_min -36
_diffrn_reflns_limit_k_max 36
_diffrn_reflns_limit_k_min -36
_diffrn_reflns_limit_l_max 13
_diffrn_reflns_limit_l_min -13
_diffrn_reflns_number 53265
_diffrn_reflns_point_group_measured_fraction_full 1.000
_diffrn_reflns_point_group_measured_fraction_max 1.000
_diffrn_reflns_theta_full 25.242
_diffrn_reflns_theta_max 27.481
_diffrn_reflns_theta_min 2.177
_diffrn_source 'fine-focus sealed X-ray tube'
_diffrn_source_type 'Enhance (Mo) X-ray Source'
_exptl_absorpt_coefficient_mu 1.607
_exptl_absorpt_correction_T_max 1.00000
_exptl_absorpt_correction_T_min 0.86933
_exptl_absorpt_correction_type multi-scan
_exptl_absorpt_process_details
;
CrysAlisPro 1.171.38.46 (Rigaku Oxford Diffraction, 2015)
Empirical absorption correction using spherical harmonics,
 implemented in SCALE3 ABSPACK scaling algorithm.
;
_exptl_crystal_colour white
_exptl_crystal_colour_primary white
_exptl_crystal_density_diffrn 1.359
_exptl_crystal_description needle
_exptl_crystal_F_000 2879
_exptl_crystal_preparation 'Solvent Exchange in Trifluoroethanol'
_exptl_crystal_size_max 0.45
_exptl_crystal_size_mid 0.06
_exptl_crystal_size_min 0.05
_refine_diff_density_max 1.310
_refine_diff_density_min -0.492
_refine_diff_density_rms 0.133
_refine_ls_abs_structure_details
;
 Flack x determined using 2681 quotients [(I+)-(I-)]/[(I+)+(I-)]
 (Parsons, Flack and Wagner, Acta Cryst. B69 (2013) 249-259).
;
_refine_ls_abs_structure_Flack -0.021(5)
_refine_ls_extinction_method none
_refine_ls_goodness_of_fit_ref 1.095
_refine_ls_hydrogen_treatment constr
_refine_ls_matrix_type full
_refine_ls_number_parameters 366
_refine_ls_number_reflns 7118
_refine_ls_number_restraints 71
_refine_ls_restrained_S_all 1.101
_refine_ls_R_factor_all 0.0678
_refine_ls_R_factor_gt 0.0570
_refine_ls_shift/su_max 0.000
_refine_ls_shift/su_mean 0.000
_refine_ls_structure_factor_coef Fsqd
_refine_ls_weighting_details 'w=1/[\s^2^(Fo^2^)+(0.1078P)^2^+18.6790P] where P=(Fo^2^+2Fc^2^)/3'
_refine_ls_weighting_scheme calc
_refine_ls_wR_factor_gt 0.1622
_refine_ls_wR_factor_ref 0.1702
_reflns_Friedel_coverage 1.000
_reflns_Friedel_fraction_full 1.000
_reflns_Friedel_fraction_max 1.000
_reflns_number_gt 6195
_reflns_number_total 7118
_reflns_threshold_expression 'I > 2\s(I)'
_cod_data_source_file ZnAlaPyr_CF3CH2OH_100K.cif
_cod_data_source_block ZnAlaPyr_CF3CH2OH_100K
_cod_original_cell_volume 7005.7(3)
_cod_original_sg_symbol_H-M 'R 3'
_cod_database_code 4135185
_shelx_shelxl_version_number 2014/7
_chemical_oxdiff_formula ZnC7H7N3O3
_shelx_space_group_comment
;
The symmetry employed for this shelxl refinement is uniquely defined
by the following loop, which should always be used as a source of
symmetry information in preference to the above space-group names.
They are only intended as comments.
;
_shelx_estimated_absorpt_t_max 0.924
_shelx_estimated_absorpt_t_min 0.532
_reflns_odcompleteness_completeness 99.97
_reflns_odcompleteness_iscentric 1
_reflns_odcompleteness_theta 27.42
_olex2_refinement_description
;
1. Fixed Uiso
 At 1.2 times of:
  All C(H) groups, All C(H,H) groups, All N(H) groups
 At 1.5 times of:
  All C(H,H,H) groups, All O(H) groups
2. Restrained distances
 O8-C17
 2.3 with sigma of 0.02
 C15-O7
 2.3 with sigma of 0.02
 O7-C16
 1.45 with sigma of 0.01
 C18-O8
 1.45 with sigma of 0.01
3. Uiso/Uaniso restraints and constraints
C5 \\sim C7: within 2A with sigma of 0.01 and sigma for terminal atoms of 0.02
F3 \\sim F2 \\sim C15 \\sim F1 \\sim C16 \\sim O7: within 2A with sigma of 0.02
and sigma for terminal atoms of 0.04
O8 \\sim C18 \\sim C17 \\sim F5 \\sim F4 \\sim F6: within 2A with sigma of 0.02
and sigma for terminal atoms of 0.04
4. Others
 Sof(F1)=Sof(F3)=Sof(F2)=Sof(C15)=Sof(C16)=Sof(H16A)=Sof(H16B)=Sof(O7)=Sof(H7)=
 FVAR(1)
 Sof(O8)=Sof(H8A)=Sof(F4)=Sof(F6)=Sof(F5)=Sof(C18)=Sof(H18A)=Sof(H18B)=
 Sof(C17)=FVAR(2)
5.a Ternary CH refined with riding coordinates:
 C5(H5), C12(H12)
5.b Secondary CH2 refined with riding coordinates:
 C16(H16A,H16B), C18(H18A,H18B)
5.c Aromatic/amide H refined with riding coordinates:
 N6(H6), N3(H3), C10(H10), C8(H8), C1(H1), C2(H2)
5.d Tetrahedral OH refined with riding coordinates:
 O8(H8A)
5.e Idealised Me refined as rotating group:
 C14(H14A,H14B,H14C), C7(H7A,H7B,H7C)
5.f Idealised tetrahedral OH refined as rotating group:
 O7(H7)
;
_olex2_submission_special_instructions 'No special instructions were received'
_oxdiff_exptl_absorpt_empirical_details
;
Empirical correction (ABSPACK) includes:
- Absorption correction using spherical harmonics
- Frame scaling
- Detector area scaling
;
_oxdiff_exptl_absorpt_empirical_full_max 1.582
_oxdiff_exptl_absorpt_empirical_full_min 0.652

loop_
_space_group_symop_operation_xyz
'x, y, z'
'-y, x-y, z'
'-x+y, -x, z'
'x+2/3, y+1/3, z+1/3'
'-y+2/3, x-y+1/3, z+1/3'
'-x+y+2/3, -x+1/3, z+1/3'
'x+1/3, y+2/3, z+2/3'
'-y+1/3, x-y+2/3, z+2/3'
'-x+y+1/3, -x+2/3, z+2/3'

loop_
_atom_site_label
_atom_site_type_symbol
_atom_site_fract_x
_atom_site_fract_y
_atom_site_fract_z
_atom_site_U_iso_or_equiv
_atom_site_adp_type
_atom_site_occupancy
_atom_site_site_symmetry_order
_atom_site_calc_flag
_atom_site_refinement_flags_posn
_atom_site_refinement_flags_adp
_atom_site_refinement_flags_occupancy
_atom_site_disorder_assembly
_atom_site_disorder_group
Zn01 Zn 0.35796(4) 0.02000(4) 0.39307(7) 0.0257(2) Uani 1 1 d . . . . .
Zn02 Zn 0.64608(4) -0.02483(4) 0.21169(7) 0.0288(3) Uani 1 1 d . . . . .
O4 O 0.4047(2) 0.3356(2) 0.7366(5) 0.0301(12) Uani 1 1 d . . . . .
O1 O 0.3857(2) -0.0314(2) 0.4128(6) 0.0316(12) Uani 1 1 d . . . . .
O2 O 0.3333(3) -0.0712(3) 0.5875(6) 0.0356(14) Uani 1 1 d . . . . .
O5 O 0.3648(2) 0.2810(3) 0.5627(6) 0.0324(12) Uani 1 1 d . . . . .
N6 N 0.4324(3) 0.2365(3) 0.6078(7) 0.0299(14) Uani 1 1 d . . . . .
H6 H 0.4269 0.2250 0.5254 0.036 Uiso 1 1 calc R . . . .
N3 N 0.4286(3) -0.1001(3) 0.4424(7) 0.0319(15) Uani 1 1 d . . . . .
H3 H 0.4373 -0.1013 0.3595 0.038 Uiso 1 1 calc R . . . .
N4 N 0.3755(3) 0.0686(3) 0.5452(6) 0.0273(14) Uani 1 1 d . . . . .
O3 O 0.4585(3) -0.0780(4) 0.6502(7) 0.063(2) Uani 1 1 d . . . . .
O6 O 0.4344(4) 0.2149(3) 0.8231(6) 0.0517(19) Uani 1 1 d . . . . .
N5 N 0.3643(3) 0.0532(3) 0.6751(6) 0.0297(14) Uani 1 1 d . . . . .
N2 N 0.5974(3) -0.0437(3) 0.3635(6) 0.0308(15) Uani 1 1 d . . . . .
C4 C 0.4680(4) -0.0816(4) 0.5328(8) 0.038(2) Uani 1 1 d . . . . .
C3 C 0.5238(4) -0.0641(4) 0.4858(8) 0.0343(18) Uani 1 1 d . . . . .
N1 N 0.6148(3) -0.0288(3) 0.4921(7) 0.0316(15) Uani 1 1 d . . . . .
C10 C 0.3807(4) 0.0981(3) 0.7473(8) 0.0313(17) Uani 1 1 d . . . . .
H10 H 0.3778 0.0990 0.8406 0.038 Uiso 1 1 calc R . . . .
C5 C 0.3720(4) -0.1183(4) 0.4740(9) 0.0349(18) Uani 1 1 d . U . . .
H5 H 0.3509 -0.1368 0.3923 0.042 Uiso 1 1 calc R . . . .
C6 C 0.3638(3) -0.0690(3) 0.4946(8) 0.0289(16) Uani 1 1 d . . . . .
C12 C 0.4506(4) 0.2937(3) 0.6351(8) 0.0326(17) Uani 1 1 d . . . . .
H12 H 0.4718 0.3048 0.7194 0.039 Uiso 1 1 calc R . . . .
C8 C 0.3989(4) 0.1228(3) 0.5384(8) 0.0330(18) Uani 1 1 d . . . . .
H8 H 0.4111 0.1439 0.4599 0.040 Uiso 1 1 calc R . . . .
C11 C 0.4237(4) 0.2007(4) 0.7055(8) 0.0340(18) Uani 1 1 d . . . . .
C9 C 0.4025(4) 0.1434(3) 0.6656(7) 0.0308(17) Uani 1 1 d . . . . .
C13 C 0.4029(3) 0.3035(3) 0.6459(7) 0.0290(17) Uani 1 1 d . . . . .
C1 C 0.5423(4) -0.0651(4) 0.3608(8) 0.0331(18) Uani 1 1 d . . . . .
H1 H 0.5200 -0.0787 0.2843 0.040 Uiso 1 1 calc R . . . .
O8 O 0.4658(5) 0.4482(5) 0.1296(11) 0.063(3) Uani 0.705(13) 1 d D U P A 2
H8A H 0.4485 0.4152 0.1520 0.095 Uiso 0.705(13) 1 calc R . P A 2
C2 C 0.5703(4) -0.0418(4) 0.5651(8) 0.039(2) Uani 1 1 d . . . . .
H2 H 0.5705 -0.0365 0.6578 0.047 Uiso 1 1 calc R . . . .
F1 F 0.4667(6) 0.0355(8) 0.6625(14) 0.115(6) Uani 0.734(14) 1 d . U P B 1
C14 C 0.4874(5) 0.3287(4) 0.5212(13) 0.055(3) Uani 1 1 d . . . . .
H14A H 0.5173 0.3210 0.5090 0.082 Uiso 1 1 calc GR . . . .
H14B H 0.5025 0.3675 0.5422 0.082 Uiso 1 1 calc GR . . . .
H14C H 0.4659 0.3200 0.4397 0.082 Uiso 1 1 calc GR . . . .
F4 F 0.5239(7) 0.4053(7) 0.2236(19) 0.117(6) Uani 0.705(13) 1 d . U P A 2
F6 F 0.4704(6) 0.4130(7) 0.3697(19) 0.116(6) Uani 0.705(13) 1 d . U P A 2
F3 F 0.5183(10) 0.1182(9) 0.724(4) 0.212(12) Uani 0.734(14) 1 d . U P B 1
F2 F 0.4691(7) 0.0634(8) 0.869(2) 0.132(6) Uani 0.734(14) 1 d . U P B 1
F5 F 0.5590(7) 0.4703(10) 0.3824(19) 0.150(9) Uani 0.705(13) 1 d . U P A 2
C15 C 0.5034(10) 0.0703(13) 0.756(3) 0.122(8) Uani 0.734(14) 1 d D U P B 1
C16 C 0.5378(8) 0.0520(10) 0.793(2) 0.089(6) Uani 0.734(14) 1 d D U P B 1
H16A H 0.5611 0.0548 0.7176 0.107 Uiso 0.734(14) 1 calc R . P B 1
H16B H 0.5160 0.0130 0.8185 0.107 Uiso 0.734(14) 1 calc R . P B 1
O7 O 0.5719(9) 0.0825(10) 0.903(2) 0.142(9) Uani 0.734(14) 1 d D U P B 1
H7 H 0.5611 0.0634 0.9716 0.214 Uiso 0.734(14) 1 calc GR . P B 1
C18 C 0.5136(8) 0.4779(10) 0.215(2) 0.103(8) Uani 0.705(13) 1 d D U P A 2
H18A H 0.5471 0.4965 0.1607 0.124 Uiso 0.705(13) 1 calc R . P A 2
H18B H 0.5103 0.5060 0.2660 0.124 Uiso 0.705(13) 1 calc R . P A 2
C17 C 0.5173(11) 0.4459(13) 0.293(3) 0.107(7) Uani 0.705(13) 1 d D U P A 2
C7 C 0.3503(8) -0.1617(7) 0.5796(18) 0.095(5) Uani 1 1 d . U . . .
H7A H 0.3516 -0.1938 0.5479 0.143 Uiso 1 1 calc GR . . . .
H7B H 0.3124 -0.1721 0.6002 0.143 Uiso 1 1 calc GR . . . .
H7C H 0.3727 -0.1475 0.6593 0.143 Uiso 1 1 calc GR . . . .

loop_
_atom_site_aniso_label
_atom_site_aniso_U_11
_atom_site_aniso_U_22
_atom_site_aniso_U_33
_atom_site_aniso_U_23
_atom_site_aniso_U_13
_atom_site_aniso_U_12
Zn01 0.0315(5) 0.0297(5) 0.0154(5) -0.0003(3) -0.0013(3) 0.0149(4)
Zn02 0.0364(5) 0.0370(5) 0.0117(5) 0.0002(4) 0.0004(4) 0.0173(4)
O4 0.039(3) 0.032(3) 0.021(3) -0.003(2) 0.003(2) 0.018(3)
O1 0.040(3) 0.036(3) 0.026(3) 0.007(2) 0.003(2) 0.024(3)
O2 0.039(3) 0.043(3) 0.025(3) -0.002(2) 0.011(3) 0.020(3)
O5 0.040(3) 0.044(3) 0.018(3) -0.005(2) -0.005(2) 0.024(3)
N6 0.045(4) 0.026(3) 0.020(3) -0.001(3) -0.002(3) 0.018(3)
N3 0.040(4) 0.051(4) 0.016(3) -0.001(3) 0.002(3) 0.031(4)
N4 0.040(4) 0.029(3) 0.014(3) 0.001(2) 0.000(3) 0.018(3)
O3 0.044(4) 0.129(8) 0.019(3) -0.020(4) 0.001(3) 0.046(5)
O6 0.096(6) 0.048(4) 0.015(3) -0.005(3) -0.008(3) 0.038(4)
N5 0.038(4) 0.035(4) 0.015(3) 0.003(3) -0.005(3) 0.017(3)
N2 0.035(4) 0.045(4) 0.016(3) 0.000(3) 0.000(3) 0.024(3)
C4 0.040(5) 0.060(6) 0.022(4) -0.006(4) -0.006(3) 0.030(5)
C3 0.041(5) 0.058(5) 0.016(4) -0.005(3) -0.003(3) 0.034(4)
N1 0.033(4) 0.045(4) 0.014(3) -0.001(3) -0.002(3) 0.018(3)
C10 0.044(5) 0.033(4) 0.020(4) 0.001(3) -0.001(3) 0.022(4)
C5 0.040(5) 0.043(5) 0.030(4) 0.004(3) 0.004(4) 0.027(4)
C6 0.034(4) 0.037(4) 0.019(4) -0.001(3) 0.001(3) 0.020(3)
C12 0.037(4) 0.033(4) 0.027(4) -0.001(3) -0.001(3) 0.017(4)
C8 0.053(5) 0.025(4) 0.019(4) -0.001(3) -0.005(3) 0.018(4)
C11 0.050(5) 0.038(4) 0.016(4) -0.001(3) 0.000(3) 0.024(4)
C9 0.042(5) 0.037(4) 0.017(4) 0.001(3) -0.004(3) 0.023(4)
C13 0.039(4) 0.030(4) 0.014(3) 0.006(3) 0.001(3) 0.014(3)
C1 0.033(4) 0.051(5) 0.015(3) -0.004(3) -0.004(3) 0.021(4)
O8 0.063(7) 0.081(9) 0.042(6) -0.018(6) -0.008(5) 0.033(7)
C2 0.044(5) 0.062(6) 0.018(4) -0.013(4) 0.000(3) 0.032(5)
F1 0.091(9) 0.186(16) 0.077(9) 0.018(9) -0.010(7) 0.076(10)
C14 0.058(6) 0.032(5) 0.072(8) 0.013(5) 0.037(6) 0.021(5)
F4 0.133(13) 0.096(10) 0.152(15) 0.018(10) 0.035(11) 0.081(10)
F6 0.090(9) 0.110(10) 0.177(15) 0.068(10) 0.049(10) 0.072(9)
F3 0.155(18) 0.120(15) 0.39(3) 0.075(19) 0.00(2) 0.086(14)
F2 0.111(12) 0.149(15) 0.151(15) -0.006(12) 0.024(11) 0.077(11)
F5 0.081(10) 0.23(2) 0.139(15) 0.077(15) 0.002(10) 0.082(13)
C15 0.077(13) 0.099(15) 0.18(2) 0.050(15) 0.020(15) 0.040(12)
C16 0.059(10) 0.103(15) 0.113(16) 0.020(13) 0.025(11) 0.047(10)
O7 0.102(15) 0.142(19) 0.15(2) -0.020(15) -0.033(15) 0.039(13)
C18 0.105(16) 0.106(16) 0.103(17) 0.035(14) 0.032(14) 0.057(14)
C17 0.101(14) 0.120(16) 0.143(18) 0.030(14) 0.030(13) 0.089(12)
C7 0.107(12) 0.089(11) 0.095(11) 0.015(9) 0.032(10) 0.053(9)

loop_
_atom_type_symbol
_atom_type_description
_atom_type_scat_dispersion_real
_atom_type_scat_dispersion_imag
_atom_type_scat_source
C C 0.0033 0.0016 'International Tables Vol C Tables 4.2.6.8 and 6.1.1.4'
H H 0.0000 0.0000 'International Tables Vol C Tables 4.2.6.8 and 6.1.1.4'
F F 0.0171 0.0103 'International Tables Vol C Tables 4.2.6.8 and 6.1.1.4'
N N 0.0061 0.0033 'International Tables Vol C Tables 4.2.6.8 and 6.1.1.4'
O O 0.0106 0.0060 'International Tables Vol C Tables 4.2.6.8 and 6.1.1.4'
Zn Zn 0.2839 1.4301 'International Tables Vol C Tables 4.2.6.8 and 6.1.1.4'

loop_
_geom_angle_atom_site_label_1
_geom_angle_atom_site_label_2
_geom_angle_atom_site_label_3
_geom_angle
_geom_angle_site_symmetry_1
_geom_angle_site_symmetry_3
_geom_angle_publ_flag
O1 Zn01 N5 108.3(3) . 8_544 ?
O2 Zn01 O1 104.2(2) 8_544 . ?
O2 Zn01 N5 112.9(3) 8_544 8_544 ?
N4 Zn01 O1 112.5(3) . . ?
N4 Zn01 O2 101.8(3) . 8_544 ?
N4 Zn01 N5 116.5(3) . 8_544 ?
O4 Zn02 O5 102.0(2) 6_554 7_544 ?
N2 Zn02 O4 103.4(3) . 6_554 ?
N2 Zn02 O5 112.4(3) . 7_544 ?
N2 Zn02 N1 119.0(3) . 9_654 ?
N1 Zn02 O4 112.6(3) 9_654 6_554 ?
N1 Zn02 O5 106.2(3) 9_654 7_544 ?
C13 O4 Zn02 139.3(6) . 8_545 ?
C6 O1 Zn01 119.1(5) . . ?
C6 O2 Zn01 140.5(6) . 6 ?
C13 O5 Zn02 118.4(5) . 4_455 ?
C12 N6 H6 119.2 . . ?
C11 N6 H6 119.2 . . ?
C11 N6 C12 121.7(7) . . ?
C4 N3 H3 118.4 . . ?
C4 N3 C5 123.1(7) . . ?
C5 N3 H3 118.4 . . ?
N5 N4 Zn01 126.5(5) . . ?
C8 N4 Zn01 125.0(5) . . ?
C8 N4 N5 108.5(7) . . ?
N4 N5 Zn01 120.9(5) . 6 ?
C10 N5 Zn01 131.1(6) . 6 ?
C10 N5 N4 107.9(7) . . ?
N1 N2 Zn02 124.4(6) . . ?
C1 N2 Zn02 126.9(5) . . ?
C1 N2 N1 107.9(6) . . ?
N3 C4 C3 117.0(7) . . ?
O3 C4 N3 121.5(9) . . ?
O3 C4 C3 121.4(8) . . ?
C1 C3 C4 130.0(8) . . ?
C1 C3 C2 104.9(8) . . ?
C2 C3 C4 125.0(7) . . ?
N2 N1 Zn02 122.9(5) . 5_545 ?
C2 N1 Zn02 130.0(6) . 5_545 ?
C2 N1 N2 107.1(7) . . ?
N5 C10 H10 125.2 . . ?
N5 C10 C9 109.6(7) . . ?
C9 C10 H10 125.2 . . ?
N3 C5 H5 105.5 . . ?
N3 C5 C6 110.3(8) . . ?
N3 C5 C7 111.9(9) . . ?
C6 C5 H5 105.5 . . ?
C7 C5 H5 105.5 . . ?
C7 C5 C6 117.2(9) . . ?
O1 C6 O2 125.3(8) . . ?
O1 C6 C5 116.8(7) . . ?
O2 C6 C5 117.8(8) . . ?
N6 C12 H12 109.4 . . ?
N6 C12 C13 111.4(7) . . ?
N6 C12 C14 108.8(7) . . ?
C13 C12 H12 109.4 . . ?
C13 C12 C14 108.4(8) . . ?
C14 C12 H12 109.4 . . ?
N4 C8 H8 125.6 . . ?
N4 C8 C9 108.9(7) . . ?
C9 C8 H8 125.6 . . ?
N6 C11 C9 116.5(7) . . ?
O6 C11 N6 122.4(8) . . ?
O6 C11 C9 121.1(8) . . ?
C10 C9 C8 105.0(7) . . ?
C10 C9 C11 126.9(7) . . ?
C8 C9 C11 128.0(7) . . ?
O4 C13 C12 117.5(7) . . ?
O5 C13 O4 124.0(8) . . ?
O5 C13 C12 118.4(7) . . ?
N2 C1 C3 109.6(7) . . ?
N2 C1 H1 125.2 . . ?
C3 C1 H1 125.2 . . ?
C18 O8 H8A 109.5 . . ?
C3 C2 H2 124.8 . . ?
N1 C2 C3 110.4(7) . . ?
N1 C2 H2 124.8 . . ?
C12 C14 H14A 109.5 . . ?
C12 C14 H14B 109.5 . . ?
C12 C14 H14C 109.5 . . ?
H14A C14 H14B 109.5 . . ?
H14A C14 H14C 109.5 . . ?
H14B C14 H14C 109.5 . . ?
F1 C15 F2 103.3(19) . . ?
F3 C15 F1 108(3) . . ?
F3 C15 F2 101(3) . . ?
F3 C15 C16 125(2) . . ?
C16 C15 F1 110(3) . . ?
C16 C15 F2 107(2) . . ?
C15 C16 H16A 109.2 . . ?
C15 C16 H16B 109.2 . . ?
C15 C16 O7 112(2) . . ?
H16A C16 H16B 107.9 . . ?
O7 C16 H16A 109.2 . . ?
O7 C16 H16B 109.2 . . ?
C16 O7 H7 109.5 . . ?
O8 C18 H18A 109.6 . . ?
O8 C18 H18B 109.6 . . ?
H18A C18 H18B 108.1 . . ?
C17 C18 O8 110(2) . . ?
C17 C18 H18A 109.6 . . ?
C17 C18 H18B 109.6 . . ?
F6 C17 F4 101(2) . . ?
F5 C17 F4 107.6(18) . . ?
F5 C17 F6 105(2) . . ?
C18 C17 F4 111(2) . . ?
C18 C17 F6 116(2) . . ?
C18 C17 F5 115(3) . . ?
C5 C7 H7A 109.5 . . ?
C5 C7 H7B 109.5 . . ?
C5 C7 H7C 109.5 . . ?
H7A C7 H7B 109.5 . . ?
H7A C7 H7C 109.5 . . ?
H7B C7 H7C 109.5 . . ?

loop_
_geom_bond_atom_site_label_1
_geom_bond_atom_site_label_2
_geom_bond_distance
_geom_bond_site_symmetry_2
_geom_bond_publ_flag
Zn01 O1 1.975(6) . ?
Zn01 O2 1.974(6) 8_544 ?
Zn01 N4 1.955(7) . ?
Zn01 N5 1.977(7) 8_544 ?
Zn02 O4 1.965(5) 6_554 ?
Zn02 O5 1.986(6) 7_544 ?
Zn02 N2 1.951(7) . ?
Zn02 N1 1.959(7) 9_654 ?
O4 Zn02 1.965(5) 8_545 ?
O4 C13 1.275(10) . ?
O1 C6 1.240(10) . ?
O2 Zn01 1.974(6) 6 ?
O2 C6 1.258(10) . ?
O5 Zn02 1.986(6) 4_455 ?
O5 C13 1.262(10) . ?
N6 H6 0.8800 . ?
N6 C12 1.459(11) . ?
N6 C11 1.347(11) . ?
N3 H3 0.8800 . ?
N3 C4 1.329(11) . ?
N3 C5 1.450(11) . ?
N4 N5 1.372(9) . ?
N4 C8 1.332(10) . ?
O3 C4 1.234(11) . ?
O6 C11 1.244(10) . ?
N5 Zn01 1.977(7) 6 ?
N5 C10 1.332(11) . ?
N2 N1 1.381(9) . ?
N2 C1 1.360(11) . ?
C4 C3 1.477(12) . ?
C3 C1 1.374(11) . ?
C3 C2 1.393(13) . ?
N1 Zn02 1.959(7) 5_545 ?
N1 C2 1.341(11) . ?
C10 H10 0.9500 . ?
C10 C9 1.383(12) . ?
C5 H5 1.0000 . ?
C5 C6 1.537(12) . ?
C5 C7 1.508(19) . ?
C12 H12 1.0000 . ?
C12 C13 1.508(12) . ?
C12 C14 1.537(13) . ?
C8 H8 0.9500 . ?
C8 C9 1.396(11) . ?
C11 C9 1.474(12) . ?
C1 H1 0.9500 . ?
O8 H8A 0.8400 . ?
O8 C18 1.466(14) . ?
C2 H2 0.9500 . ?
F1 C15 1.39(3) . ?
C14 H14A 0.9800 . ?
C14 H14B 0.9800 . ?
C14 H14C 0.9800 . ?
F4 C17 1.44(3) . ?
F6 C17 1.41(3) . ?
F3 C15 1.24(3) . ?
F2 C15 1.44(4) . ?
F5 C17 1.37(3) . ?
C15 C16 1.36(3) . ?
C16 H16A 0.9900 . ?
C16 H16B 0.9900 . ?
C16 O7 1.437(14) . ?
O7 H7 0.8400 . ?
C18 H18A 0.9900 . ?
C18 H18B 0.9900 . ?
C18 C17 1.24(3) . ?
C7 H7A 0.9800 . ?
C7 H7B 0.9800 . ?
C7 H7C 0.9800 . ?
